data_1514326
loop_
_publ_author_name
'McCrary, Parker D.'
'Chatel, Gregory'
'Alaniz, Spencer A.'
'Cojocaru, O. Andreea'
'Beasley, Preston A.'
'Flores, Luis A.'
'Kelley, Steven P.'
'Barber, Patrick S.'
'Rogers, Robin D.'

_publ_section_title
;
 Evaluating Ionic Liquids as Hypergolic Fuels: Exploring Reactivity from
 Molecular Structure
;
_journal_issue 5
_journal_name_full 'Energy &amp; Fuels'
_journal_page_first 3460
_journal_paper_doi 10.1021/ef500264z
_journal_volume 28
_journal_year 2014
_chemical_formula_sum 'C8 H9 N5 O2'
_chemical_formula_weight 207.20
_chemical_name_systematic
; 
 ? 
;
_space_group_crystal_system triclinic
_space_group_IT_number 2
_space_group_name_Hall '-P 1'
_space_group_name_H-M_alt 'P -1'
_symmetry_space_group_name_Hall '-P 1'
_symmetry_space_group_name_H-M 'P -1'
_atom_sites_solution_hydrogens geom
_atom_sites_solution_primary direct
_atom_sites_solution_secondary difmap
_audit_creation_method SHELXL-2013
_cell_angle_alpha 68.198(5)
_cell_angle_beta 70.224(5)
_cell_angle_gamma 66.763(5)
_cell_formula_units_Z 2
_cell_length_a 7.2430(7)
_cell_length_b 8.2646(8)
_cell_length_c 9.8487(9)
_cell_measurement_reflns_used 2723
_cell_measurement_temperature 100(2)
_cell_measurement_theta_max 30.63
_cell_measurement_theta_min 2.79
_cell_volume 490.10(8)
_computing_cell_refinement 'Bruker SAINT'
_computing_data_collection 'Bruker APEX2'
_computing_data_reduction 'Bruker SAINT'
_computing_molecular_graphics 'Bruker SHELXTL'
_computing_publication_material 'Bruker SHELXTL'
_computing_structure_refinement 'SHELXL-2013 (Sheldrick, 2013)'
_computing_structure_solution 'SHELXS-97 (Sheldrick, 2008)'
_diffrn_ambient_temperature 100(2)
_diffrn_measured_fraction_theta_full 0.999
_diffrn_measured_fraction_theta_max 0.992
_diffrn_measurement_device_type 'Bruker APEX-II CCD'
_diffrn_measurement_method '\f and \w scans'
_diffrn_radiation_type MoK\a
_diffrn_radiation_wavelength 0.71073
_diffrn_reflns_av_R_equivalents 0.0391
_diffrn_reflns_av_unetI/netI 0.0406
_diffrn_reflns_Laue_measured_fraction_full 0.999
_diffrn_reflns_Laue_measured_fraction_max 0.992
_diffrn_reflns_limit_h_max 10
_diffrn_reflns_limit_h_min -10
_diffrn_reflns_limit_k_max 11
_diffrn_reflns_limit_k_min -11
_diffrn_reflns_limit_l_max 14
_diffrn_reflns_limit_l_min -14
_diffrn_reflns_number 10008
_diffrn_reflns_point_group_measured_fraction_full 0.999
_diffrn_reflns_point_group_measured_fraction_max 0.992
_diffrn_reflns_theta_full 25.242
_diffrn_reflns_theta_max 30.658
_diffrn_reflns_theta_min 2.286
_exptl_absorpt_coefficient_mu 0.106
_exptl_absorpt_correction_T_max 0.7461
_exptl_absorpt_correction_T_min 0.6287
_exptl_absorpt_correction_type multi-scan
_exptl_absorpt_process_details 'Bruker AXScale'
_exptl_crystal_colour colourless
_exptl_crystal_density_diffrn 1.404
_exptl_crystal_density_method 'not measured'
_exptl_crystal_description shard
_exptl_crystal_F_000 216
_exptl_crystal_size_max 0.260
_exptl_crystal_size_mid 0.070
_exptl_crystal_size_min 0.070
_refine_diff_density_max 0.265
_refine_diff_density_min -0.257
_refine_diff_density_rms 0.043
_refine_ls_extinction_method none
_refine_ls_goodness_of_fit_ref 1.021
_refine_ls_hydrogen_treatment refxyz
_refine_ls_matrix_type full
_refine_ls_number_parameters 163
_refine_ls_number_reflns 3018
_refine_ls_number_restraints 0
_refine_ls_restrained_S_all 1.021
_refine_ls_R_factor_all 0.0631
_refine_ls_R_factor_gt 0.0396
_refine_ls_shift/su_max 0.000
_refine_ls_shift/su_mean 0.000
_refine_ls_structure_factor_coef Fsqd
_refine_ls_weighting_details 'w=1/[\s^2^(Fo^2^)+(0.0437P)^2^+0.0844P] where P=(Fo^2^+2Fc^2^)/3'
_refine_ls_weighting_scheme calc
_refine_ls_wR_factor_gt 0.0909
_refine_ls_wR_factor_ref 0.1009
_reflns_Friedel_coverage 0.000
_reflns_number_gt 2217
_reflns_number_total 3018
_reflns_threshold_expression 'I > 2\s(I)'
_cod_data_source_file ef500264z_si_002.cif
_cod_data_source_block PmimNCA
_cod_depositor_comments 'Adding full bibliography for 1514323--1514327.cif.'
_cod_original_cell_volume 490.10(9)
_cod_database_code 1514326
_shelx_space_group_comment
; 
The symmetry employed for this shelxl refinement is uniquely defined 
by the following loop, which should always be used as a source of 
symmetry information in preference to the above space-group names. 
They are only intended as comments. 
;
_shelx_estimated_absorpt_t_min 0.973
_shelx_estimated_absorpt_t_max 0.993
_shelxl_version_number 2013-4

loop_
_space_group_symop_operation_xyz
'x, y, z'
'-x, -y, -z'

loop_
_atom_site_label
_atom_site_type_symbol
_atom_site_fract_x
_atom_site_fract_y
_atom_site_fract_z
_atom_site_U_iso_or_equiv
_atom_site_adp_type
_atom_site_occupancy
_atom_site_site_symmetry_order
_atom_site_calc_flag
_atom_site_refinement_flags_adp
O1 O 0.54745(13) 0.60856(12) 0.73242(10) 0.0297(2) Uani 1 1 d .
O2 O 0.24535(13) 0.69442(12) 0.87696(10) 0.0286(2) Uani 1 1 d .
N1 N -0.00275(14) 0.62146(13) 0.69361(10) 0.01885(19) Uani 1 1 d .
N3 N 0.14547(14) 0.32959(13) 0.74584(11) 0.0213(2) Uani 1 1 d .
N4 N 0.40317(14) 0.57219(13) 0.83872(10) 0.0206(2) Uani 1 1 d .
N5 N 0.40939(16) 0.39919(14) 0.91778(11) 0.0240(2) Uani 1 1 d .
N6 N 0.71766(19) 0.16139(16) 0.82487(14) 0.0371(3) Uani 1 1 d .
C2 C 0.00026(17) 0.46370(15) 0.79909(13) 0.0205(2) Uani 1 1 d .
H2A H -0.086(2) 0.4470(19) 0.8937(17) 0.025 Uiso 1 1 d U
C4 C 0.23935(19) 0.40380(17) 0.60036(13) 0.0248(2) Uani 1 1 d .
H4A H 0.343(2) 0.330(2) 0.5434(17) 0.030 Uiso 1 1 d U
C5 C 0.14715(18) 0.58666(17) 0.56744(13) 0.0235(2) Uani 1 1 d .
H5B H 0.164(2) 0.683(2) 0.4795(17) 0.028 Uiso 1 1 d U
C6 C -0.13538(18) 0.80137(16) 0.71689(13) 0.0221(2) Uani 1 1 d .
H6A H -0.247(2) 0.7767(19) 0.8053(17) 0.027 Uiso 1 1 d U
H6B H -0.056(2) 0.8586(19) 0.7399(16) 0.027 Uiso 1 1 d U
C7 C -0.21670(17) 0.92415(16) 0.58501(13) 0.0225(2) Uani 1 1 d .
C8 C -0.28238(18) 1.02779(17) 0.47877(14) 0.0258(3) Uani 1 1 d .
H8A H -0.338(2) 1.113(2) 0.3954(18) 0.031 Uiso 1 1 d U
C9 C 0.1980(2) 0.13506(17) 0.82972(16) 0.0306(3) Uani 1 1 d .
H9A H 0.163(3) 0.122(2) 0.934(2) 0.046 Uiso 1 1 d U
H9B H 0.343(3) 0.077(2) 0.802(2) 0.046 Uiso 1 1 d U
H9C H 0.125(3) 0.070(2) 0.812(2) 0.046 Uiso 1 1 d U
C10 C 0.58029(19) 0.27880(17) 0.86284(13) 0.0250(2) Uani 1 1 d .

loop_
_atom_site_aniso_label
_atom_site_aniso_U_11
_atom_site_aniso_U_22
_atom_site_aniso_U_33
_atom_site_aniso_U_23
_atom_site_aniso_U_13
_atom_site_aniso_U_12
O1 0.0265(4) 0.0332(5) 0.0217(4) -0.0002(4) 0.0001(3) -0.0130(4)
O2 0.0270(4) 0.0259(5) 0.0240(4) -0.0064(4) -0.0045(3) -0.0008(4)
N1 0.0188(4) 0.0189(4) 0.0168(4) -0.0047(3) -0.0029(3) -0.0050(4)
N3 0.0227(4) 0.0192(5) 0.0201(5) -0.0040(4) -0.0052(3) -0.0054(4)
N4 0.0223(4) 0.0250(5) 0.0148(4) -0.0037(4) -0.0057(3) -0.0078(4)
N5 0.0270(5) 0.0216(5) 0.0200(5) -0.0034(4) -0.0022(4) -0.0087(4)
N6 0.0408(7) 0.0304(6) 0.0363(6) -0.0135(5) -0.0093(5) -0.0026(5)
C2 0.0209(5) 0.0215(5) 0.0172(5) -0.0039(4) -0.0034(4) -0.0068(4)
C4 0.0247(5) 0.0257(6) 0.0206(5) -0.0093(5) 0.0007(4) -0.0063(5)
C5 0.0254(5) 0.0247(6) 0.0169(5) -0.0056(4) 0.0003(4) -0.0085(5)
C6 0.0234(5) 0.0194(5) 0.0203(5) -0.0067(4) -0.0038(4) -0.0033(4)
C7 0.0192(5) 0.0208(5) 0.0263(6) -0.0072(4) -0.0028(4) -0.0063(4)
C8 0.0250(5) 0.0225(6) 0.0276(6) -0.0041(5) -0.0071(5) -0.0067(5)
C9 0.0340(7) 0.0191(6) 0.0313(7) -0.0010(5) -0.0089(5) -0.0051(5)
C10 0.0310(6) 0.0247(6) 0.0200(5) -0.0046(4) -0.0070(4) -0.0097(5)

loop_
_atom_type_symbol
_atom_type_description
_atom_type_scat_dispersion_real
_atom_type_scat_dispersion_imag
_atom_type_scat_source
C C 0.0033 0.0016 'International Tables Vol C Tables 4.2.6.8 and 6.1.1.4'
H H 0.0000 0.0000 'International Tables Vol C Tables 4.2.6.8 and 6.1.1.4'
N N 0.0061 0.0033 'International Tables Vol C Tables 4.2.6.8 and 6.1.1.4'
O O 0.0106 0.0060 'International Tables Vol C Tables 4.2.6.8 and 6.1.1.4'

loop_
_geom_angle_atom_site_label_1
_geom_angle_atom_site_label_2
_geom_angle_atom_site_label_3
_geom_angle
C2 N1 C5 108.73(10)
C2 N1 C6 123.81(9)
C5 N1 C6 127.29(9)
C2 N3 C4 108.64(10)
C2 N3 C9 125.05(10)
C4 N3 C9 126.31(11)
O2 N4 O1 121.79(10)
O2 N4 N5 116.44(9)
O1 N4 N5 121.77(10)
C10 N5 N4 111.54(9)
N3 C2 N1 108.75(10)
C5 C4 N3 107.24(10)
C4 C5 N1 106.65(10)
C7 C6 N1 111.65(10)
C8 C7 C6 178.18(13)
N6 C10 N5 172.86(13)

loop_
_geom_bond_atom_site_label_1
_geom_bond_atom_site_label_2
_geom_bond_distance
O1 N4 1.2459(12)
O2 N4 1.2447(13)
N1 C2 1.3290(14)
N1 C5 1.3827(14)
N1 C6 1.4709(15)
N3 C2 1.3223(15)
N3 C4 1.3815(15)
N3 C9 1.4681(15)
N4 N5 1.3410(13)
N5 C10 1.3378(16)
N6 C10 1.1521(17)
C4 C5 1.3495(18)
C6 C7 1.4596(17)
C7 C8 1.1851(18)
